data_7112567
loop_
_publ_author_name
'Pucci, Daniela'
'Bellini, Tommaso'
'Crispini, Alessandra'
'D'Agnano, Igea'
'Liguori, Paola F.'
'Garcia-Ordu\~na, Pilar'
'Pirillo, Sante'
'Valentini, Alessandra'
'Zanchetta, Giuliano'

_publ_section_title
;
 DNA binding and cytotoxicity of fluorescent curcumin-based Zn(ii)
 complexes
;
_journal_issue 4
_journal_name_full MedChemComm
_journal_page_first 462
_journal_paper_doi 10.1039/c2md00261b
_journal_volume 3
_journal_year 2012
_chemical_formula_moiety 'C49 H63 Cl N2 O6 Zn'
_chemical_formula_sum 'C49 H63 Cl N2 O6 Zn'
_chemical_formula_weight 876.83
_chemical_name_systematic
;
?
;
_space_group_IT_number 2
_symmetry_cell_setting triclinic
_symmetry_space_group_name_Hall '-P 1'
_symmetry_space_group_name_H-M 'P -1'
_atom_sites_solution_hydrogens geom
_atom_sites_solution_primary direct
_atom_sites_solution_secondary difmap
_audit_creation_method SHELXL-97
_cell_angle_alpha 112.6450(10)
_cell_angle_beta 98.1260(10)
_cell_angle_gamma 90.686(2)
_cell_formula_units_Z 2
_cell_length_a 9.6080(10)
_cell_length_b 14.9660(10)
_cell_length_c 17.6480(10)
_cell_measurement_reflns_used 41135
_cell_measurement_temperature 100(2)
_cell_measurement_theta_max 33.311
_cell_measurement_theta_min 2.229
_cell_volume 2312.4(3)
_computing_cell_refinement 'HKL2000(Z. Otwinowski and W. Minor,1997)'
_computing_data_collection 'DENZO (Z. Otwinowski)'
_computing_data_reduction 'HKL2000(Z. Otwinowski and W. Minor,1997)'
_computing_molecular_graphics 'ORTEP (L. Farrugia, 1997) '
_computing_publication_material 'WingX (L. Farrugia, 1999)'
_computing_structure_refinement 'SHELXL-97 (Sheldrick, 1997)'
_computing_structure_solution 'SHELXS-97 (Sheldrick, 1997)'
_diffrn_ambient_temperature 100(2)
_diffrn_measured_fraction_theta_full 0.922
_diffrn_measured_fraction_theta_max 0.731
_diffrn_measurement_details ' 2.00 degrees, 30.0 sec, detector distance 63.50 mm'
_diffrn_measurement_device_type 'Single-axis HUBER diffractometer'
_diffrn_measurement_method 'fi scans'
_diffrn_radiation_monochromator 'A Si111 double-crystal'
_diffrn_radiation_type synchrotron
_diffrn_radiation_wavelength 0.73780
_diffrn_reflns_av_R_equivalents 0.0635
_diffrn_reflns_av_sigmaI/netI 0.0708
_diffrn_reflns_limit_h_max 13
_diffrn_reflns_limit_h_min -13
_diffrn_reflns_limit_k_max 19
_diffrn_reflns_limit_k_min -21
_diffrn_reflns_limit_l_max 26
_diffrn_reflns_limit_l_min 0
_diffrn_reflns_number 41111
_diffrn_reflns_reduction_process
;
41111 reflections were scaled and merged with Sortav program.

R.H. Blessing, (1987) Cryst. Rev. 1, 3-58
R.H. Blessing, (1989) J. Appl. Cryst. 22, 396-397
;
_diffrn_reflns_theta_full 26.27
_diffrn_reflns_theta_max 33.30
_diffrn_reflns_theta_min 2.23
_exptl_absorpt_coefficient_mu 0.703
_exptl_absorpt_correction_T_max 1.033
_exptl_absorpt_correction_T_min 0.947
_exptl_absorpt_correction_type multi-scan
_exptl_absorpt_process_details
;
R.H. Blessing, Acta Cryst. (1995), A51, 33-38
;
_exptl_crystal_colour orange
_exptl_crystal_density_diffrn 1.259
_exptl_crystal_density_method 'not measured'
_exptl_crystal_description prism
_exptl_crystal_F_000 932
_exptl_crystal_size_max 0.05
_exptl_crystal_size_mid 0.03
_exptl_crystal_size_min 0.03
_refine_diff_density_max 0.968
_refine_diff_density_min -1.207
_refine_diff_density_rms 0.091
_refine_ls_extinction_coef 0.099(8)
_refine_ls_extinction_expression Fc^*^=kFc[1+0.001xFc^2^\l^3^/sin(2\q)]^-1/4^
_refine_ls_extinction_method SHELXL
_refine_ls_goodness_of_fit_ref 1.079
_refine_ls_hydrogen_treatment constr
_refine_ls_matrix_type full
_refine_ls_number_parameters 531
_refine_ls_number_reflns 11688
_refine_ls_number_restraints 4
_refine_ls_restrained_S_all 1.080
_refine_ls_R_factor_all 0.0990
_refine_ls_R_factor_gt 0.0733
_refine_ls_shift/su_max 0.003
_refine_ls_shift/su_mean 0.000
_refine_ls_structure_factor_coef Fsqd
_refine_ls_weighting_details 'calc w=1/[\s^2^(Fo^2^)+(0.1461P)^2^+0.0920P] where P=(Fo^2^+2Fc^2^)/3'
_refine_ls_weighting_scheme calc
_refine_ls_wR_factor_gt 0.2035
_refine_ls_wR_factor_ref 0.2275
_reflns_number_gt 8213
_reflns_number_total 11688
_reflns_threshold_expression >2sigma(I)
_cod_data_source_file c2md00261b.txt
_cod_data_source_block compound_1
_cod_depositor_comments
;
The following automatic conversions were performed:

'_symmetry_cell_setting' value 'Triclinic' changed to 'triclinic'
according to
/usr/data/users/saulius/automatic-downloads/retrospective/RSC/lib/dictionaries/cif_core.dic
dictionary named 'cif_core.dic' version 2.4.2 from 2011-04-26.

Automatic conversion script
Id: cif_fix_values 2281 2013-09-26 08:29:07Z andrius 
;
_cod_database_code 7112567

loop_
_symmetry_equiv_pos_as_xyz
'x, y, z'
'-x, -y, -z'

loop_
_atom_site_label
_atom_site_type_symbol
_atom_site_fract_x
_atom_site_fract_y
_atom_site_fract_z
_atom_site_U_iso_or_equiv
_atom_site_adp_type
_atom_site_occupancy
_atom_site_symmetry_multiplicity
_atom_site_calc_flag
_atom_site_refinement_flags
_atom_site_disorder_assembly
_atom_site_disorder_group
Zn Zn 0.69271(4) 0.00955(3) 0.378215(19) 0.03618(15) Uani 1 1 d . . .
Cl Cl 0.53522(8) 0.12614(6) 0.38932(4) 0.0406(2) Uani 1 1 d . . .
O1 O 0.7074(3) -0.04644(18) 0.25612(13) 0.0444(5) Uani 1 1 d . . .
O2 O 0.5859(3) -0.11502(17) 0.36447(13) 0.0435(5) Uani 1 1 d . . .
O3 O 0.6831(3) -0.0534(2) -0.22306(14) 0.0540(7) Uani 1 1 d . . .
H3 H 0.6104 -0.0838 -0.2558 0.081 Uiso 1 1 calc R . .
O4 O 0.4676(3) -0.1487(2) -0.19937(13) 0.0490(6) Uani 1 1 d . . .
O5 O -0.0224(3) -0.52534(18) 0.37305(15) 0.0489(6) Uani 1 1 d . . .
H5 H -0.0218 -0.5197 0.4223 0.073 Uiso 1 1 calc R . .
O6 O 0.1330(3) -0.40192(18) 0.51657(14) 0.0441(5) Uani 1 1 d . . .
N1 N 0.8896(3) 0.08832(19) 0.39662(14) 0.0355(5) Uani 1 1 d . . .
N2 N 0.7781(3) 0.0361(2) 0.50228(15) 0.0371(5) Uani 1 1 d . . .
C1 C 0.9384(4) 0.1124(2) 0.33873(18) 0.0406(7) Uani 1 1 d . . .
H1 H 0.8924 0.0831 0.2827 0.049 Uiso 1 1 calc R . .
C2 C 1.0535(3) 0.1783(2) 0.35776(19) 0.0413(7) Uani 1 1 d . . .
H2 H 1.0864 0.1926 0.3151 0.050 Uiso 1 1 calc R . .
C3 C 1.1204(3) 0.2234(2) 0.43988(19) 0.0386(6) Uani 1 1 d . . .
C4 C 1.2415(4) 0.2985(3) 0.4610(2) 0.0449(7) Uani 1 1 d . . .
H4A H 1.3222 0.2652 0.4360 0.054 Uiso 1 1 calc R . .
H4B H 1.2132 0.3443 0.4345 0.054 Uiso 1 1 calc R . .
C5 C 1.2912(4) 0.3563(3) 0.5523(2) 0.0440(7) Uani 1 1 d . . .
H5A H 1.3311 0.3124 0.5784 0.053 Uiso 1 1 calc R . .
H5B H 1.2098 0.3851 0.5793 0.053 Uiso 1 1 calc R . .
C6 C 1.4024(4) 0.4369(3) 0.5662(2) 0.0454(7) Uani 1 1 d . . .
H6A H 1.4830 0.4075 0.5386 0.055 Uiso 1 1 calc R . .
H6B H 1.3619 0.4801 0.5395 0.055 Uiso 1 1 calc R . .
C7 C 1.4564(4) 0.4976(3) 0.6576(2) 0.0464(7) Uani 1 1 d . . .
H7A H 1.4888 0.4539 0.6856 0.056 Uiso 1 1 calc R . .
H7B H 1.3778 0.5322 0.6840 0.056 Uiso 1 1 calc R . .
C8 C 1.5772(4) 0.5716(3) 0.6705(2) 0.0480(8) Uani 1 1 d . . .
H8A H 1.6489 0.5383 0.6363 0.058 Uiso 1 1 calc R . .
H8B H 1.5406 0.6213 0.6502 0.058 Uiso 1 1 calc R . .
C9 C 1.6483(4) 0.6223(3) 0.7606(2) 0.0472(8) Uani 1 1 d . . .
H9A H 1.5799 0.6622 0.7938 0.057 Uiso 1 1 calc R . .
H9B H 1.6757 0.5727 0.7831 0.057 Uiso 1 1 calc R . .
C10 C 1.7783(4) 0.6869(3) 0.7700(2) 0.0479(8) Uani 1 1 d . . .
H10A H 1.7479 0.7444 0.7590 0.057 Uiso 1 1 calc R . .
H10B H 1.8362 0.6508 0.7274 0.057 Uiso 1 1 calc R . .
C11 C 1.8696(4) 0.7215(3) 0.8555(2) 0.0537(9) Uani 1 1 d . . .
H11A H 1.8168 0.7655 0.8976 0.064 Uiso 1 1 calc R . .
H11B H 1.8900 0.6648 0.8700 0.064 Uiso 1 1 calc R . .
C12 C 2.0078(5) 0.7742(4) 0.8584(3) 0.0669(12) Uani 1 1 d . . .
H12A H 2.0565 0.7330 0.8136 0.100 Uiso 1 1 calc R . .
H12B H 2.0675 0.7888 0.9122 0.100 Uiso 1 1 calc R . .
H12C H 1.9885 0.8349 0.8513 0.100 Uiso 1 1 calc R . .
C13 C 1.0703(3) 0.1965(2) 0.49910(18) 0.0390(6) Uani 1 1 d . . .
H13 H 1.1146 0.2243 0.5555 0.047 Uiso 1 1 calc R . .
C14 C 0.9553(3) 0.1287(2) 0.47551(17) 0.0345(6) Uani 1 1 d . . .
C15 C 0.8956(3) 0.0960(2) 0.53457(17) 0.0357(6) Uani 1 1 d . . .
C16 C 0.9562(4) 0.1241(2) 0.61743(18) 0.0399(7) Uani 1 1 d . . .
H16 H 1.0393 0.1666 0.6388 0.048 Uiso 1 1 calc R . .
C17 C 0.8948(4) 0.0899(3) 0.66910(18) 0.0429(7) Uani 1 1 d . A .
C18 C 0.9569(5) 0.1203(3) 0.75958(19) 0.0525(9) Uani 1 1 d . . .
H18A H 0.9327 0.0679 0.7777 0.063 Uiso 0.620(9) 1 calc PR A 1
H18B H 1.0609 0.1267 0.7649 0.063 Uiso 0.620(9) 1 calc PR A 1
H18C H 0.8811 0.1149 0.7905 0.063 Uiso 0.380(9) 1 calc PR A 2
H18D H 1.0277 0.0745 0.7644 0.063 Uiso 0.380(9) 1 calc PR A 2
C19A C 0.9098(6) 0.2122(4) 0.8165(3) 0.0459(14) Uiso 0.620(9) 1 d P A 1
H19A H 0.8068 0.2038 0.8143 0.055 Uiso 0.620(9) 1 calc PR A 1
H19B H 0.9269 0.2632 0.7955 0.055 Uiso 0.620(9) 1 calc PR A 1
C20A C 0.9797(10) 0.2486(6) 0.9077(5) 0.0621(19) Uiso 0.620(9) 1 d P A 1
H20A H 1.0811 0.2658 0.9118 0.074 Uiso 0.620(9) 1 calc PR A 1
H20B H 0.9719 0.1960 0.9280 0.074 Uiso 0.620(9) 1 calc PR A 1
C21A C 0.9087(18) 0.3412(11) 0.9650(9) 0.126(5) Uiso 0.620(9) 1 d PD A 1
H21A H 0.9721 0.3743 1.0186 0.151 Uiso 0.620(9) 1 calc PR A 1
H21B H 0.8948 0.3875 0.9374 0.151 Uiso 0.620(9) 1 calc PR A 1
C22A C 0.761(2) 0.310(2) 0.9818(16) 0.219(10) Uiso 0.620(9) 1 d PD A 1
H22A H 0.7098 0.2710 0.9256 0.263 Uiso 0.620(9) 1 calc PR A 1
H22B H 0.7847 0.2637 1.0082 0.263 Uiso 0.620(9) 1 calc PR A 1
C23A C 0.647(3) 0.369(2) 1.0287(18) 0.247(12) Uiso 0.620(9) 1 d PD A 1
H23A H 0.5695 0.3753 0.9883 0.297 Uiso 0.620(9) 1 calc PR A 1
H23B H 0.6076 0.3332 1.0590 0.297 Uiso 0.620(9) 1 calc PR A 1
C19B C 1.0206(18) 0.2141(11) 0.7970(9) 0.083(4) Uiso 0.380(9) 1 d P A 2
H19C H 0.9635 0.2575 0.7768 0.100 Uiso 0.380(9) 1 calc PR A 2
H19D H 1.1151 0.2147 0.7809 0.100 Uiso 0.380(9) 1 calc PR A 2
C20B C 1.0358(14) 0.2541(8) 0.8961(7) 0.051(2) Uiso 0.380(9) 1 d P A 2
H20C H 1.1374 0.2540 0.9161 0.062 Uiso 0.380(9) 1 calc PR A 2
H20D H 0.9876 0.2032 0.9080 0.062 Uiso 0.380(9) 1 calc PR A 2
C21B C 0.9867(18) 0.3559(11) 0.9580(9) 0.077(4) Uiso 0.380(9) 1 d P A 2
H21C H 0.9909 0.4025 0.9308 0.092 Uiso 0.380(9) 1 calc PR A 2
H21D H 1.0587 0.3804 1.0087 0.092 Uiso 0.380(9) 1 calc PR A 2
C22B C 0.826(2) 0.3619(12) 0.9897(10) 0.083(4) Uiso 0.380(9) 1 d P A 2
H22C H 0.7511 0.3398 0.9405 0.100 Uiso 0.380(9) 1 calc PR A 2
H22D H 0.8196 0.3180 1.0193 0.100 Uiso 0.380(9) 1 calc PR A 2
C23B C 0.8047(15) 0.4616(11) 1.0452(9) 0.074(4) Uiso 0.380(9) 1 d P A 2
H23C H 0.8937 0.4909 1.0834 0.089 Uiso 0.380(9) 1 calc PR A 2
H23D H 0.7816 0.5005 1.0113 0.089 Uiso 0.380(9) 1 calc PR A 2
C24 C 0.706(2) 0.4658(10) 1.0882(9) 0.266(9) Uani 1 1 d D . .
H24A H 0.7682 0.4860 1.0565 0.320 Uiso 0.620(9) 1 calc PR A 1
H24B H 0.7709 0.4513 1.1301 0.320 Uiso 0.620(9) 1 calc PR A 1
H24C H 0.7386 0.4338 1.1266 0.320 Uiso 0.380(9) 1 calc PR A 2
H24D H 0.6244 0.4246 1.0491 0.320 Uiso 0.380(9) 1 calc PR A 2
C25 C 0.6472(14) 0.5647(10) 1.1421(6) 0.233(8) Uani 1 1 d D A .
H25A H 0.6248 0.6028 1.1074 0.279 Uiso 1 1 calc R . .
H25B H 0.5586 0.5503 1.1591 0.279 Uiso 1 1 calc R . .
C26 C 0.7510(11) 0.6258(8) 1.2197(5) 0.161(4) Uani 1 1 d D . .
H26A H 0.7096 0.6862 1.2504 0.242 Uiso 1 1 calc R A .
H26B H 0.8385 0.6412 1.2033 0.242 Uiso 1 1 calc R . .
H26C H 0.7714 0.5894 1.2552 0.242 Uiso 1 1 calc R . .
C27 C 0.7727(3) 0.0281(3) 0.63392(18) 0.0411(7) Uani 1 1 d . . .
H27 H 0.7268 0.0037 0.6670 0.049 Uiso 1 1 calc R A .
C28 C 0.7187(4) 0.0026(3) 0.55115(18) 0.0414(7) Uani 1 1 d . A .
H28 H 0.6362 -0.0404 0.5280 0.050 Uiso 1 1 calc R . .
C29 C 0.6129(4) -0.1081(3) 0.20159(18) 0.0443(7) Uani 1 1 d . . .
C30 C 0.6025(4) -0.1167(3) 0.11466(19) 0.0482(8) Uani 1 1 d . . .
H30 H 0.5293 -0.1588 0.0742 0.058 Uiso 1 1 calc R . .
C31 C 0.6922(4) -0.0677(3) 0.09084(18) 0.0413(7) Uani 1 1 d . . .
H31 H 0.7675 -0.0297 0.1323 0.050 Uiso 1 1 calc R . .
C32 C 0.6878(3) -0.0657(2) 0.00833(18) 0.0398(7) Uani 1 1 d . . .
C33 C 0.7952(4) -0.0164(3) -0.00731(19) 0.0440(7) Uani 1 1 d . . .
H33 H 0.8725 0.0146 0.0356 0.053 Uiso 1 1 calc R . .
C34 C 0.7928(4) -0.0111(3) -0.0845(2) 0.0470(8) Uani 1 1 d . . .
H34 H 0.8671 0.0240 -0.0937 0.056 Uiso 1 1 calc R . .
C35 C 0.6813(4) -0.0575(3) -0.14792(19) 0.0443(7) Uani 1 1 d . . .
C36 C 0.5726(4) -0.1074(3) -0.13252(18) 0.0425(7) Uani 1 1 d . . .
C37 C 0.5747(3) -0.1116(2) -0.05588(18) 0.0402(7) Uani 1 1 d . . .
H37 H 0.4994 -0.1457 -0.0464 0.048 Uiso 1 1 calc R . .
C38 C 0.3453(4) -0.1922(3) -0.1873(2) 0.0501(8) Uani 1 1 d . . .
H38A H 0.2793 -0.2188 -0.2397 0.075 Uiso 1 1 calc R . .
H38B H 0.3003 -0.1433 -0.1448 0.075 Uiso 1 1 calc R . .
H38C H 0.3718 -0.2446 -0.1689 0.075 Uiso 1 1 calc R . .
C39 C 0.5229(4) -0.1689(3) 0.2177(2) 0.0545(10) Uani 1 1 d . . .
H39 H 0.4608 -0.2134 0.1713 0.065 Uiso 1 1 calc R . .
C40 C 0.5132(4) -0.1720(3) 0.29567(19) 0.0456(8) Uani 1 1 d . . .
C41 C 0.4126(4) -0.2471(3) 0.2949(2) 0.0492(8) Uani 1 1 d . . .
H41 H 0.3709 -0.2943 0.2425 0.059 Uiso 1 1 calc R . .
C42 C 0.3754(4) -0.2536(2) 0.3632(2) 0.0425(7) Uani 1 1 d . . .
H42 H 0.4222 -0.2088 0.4155 0.051 Uiso 1 1 calc R . .
C43 C 0.2695(4) -0.3234(2) 0.36363(19) 0.0413(7) Uani 1 1 d . . .
C44 C 0.1847(4) -0.3883(3) 0.2917(2) 0.0442(7) Uani 1 1 d . . .
H44 H 0.1949 -0.3871 0.2393 0.053 Uiso 1 1 calc R . .
C45 C 0.0865(4) -0.4539(3) 0.2955(2) 0.0461(8) Uani 1 1 d . . .
H45 H 0.0292 -0.4969 0.2460 0.055 Uiso 1 1 calc R . .
C46 C 0.0712(4) -0.4574(3) 0.3717(2) 0.0412(7) Uani 1 1 d . . .
C47 C 0.1549(3) -0.3922(2) 0.44451(19) 0.0398(7) Uani 1 1 d . . .
C48 C 0.2517(4) -0.3258(2) 0.4405(2) 0.0408(7) Uani 1 1 d . . .
H48 H 0.3067 -0.2813 0.4902 0.049 Uiso 1 1 calc R . .
C49 C 0.2226(4) -0.3386(3) 0.5905(2) 0.0478(8) Uani 1 1 d . . .
H49A H 0.3211 -0.3527 0.5856 0.072 Uiso 1 1 calc R . .
H49B H 0.1975 -0.3489 0.6386 0.072 Uiso 1 1 calc R . .
H49C H 0.2105 -0.2710 0.5978 0.072 Uiso 1 1 calc R . .

loop_
_atom_site_aniso_label
_atom_site_aniso_U_11
_atom_site_aniso_U_22
_atom_site_aniso_U_33
_atom_site_aniso_U_23
_atom_site_aniso_U_13
_atom_site_aniso_U_12
Zn 0.0371(2) 0.0468(2) 0.02784(19) 0.01956(15) 0.00170(12) -0.00818(15)
Cl 0.0374(4) 0.0532(4) 0.0344(3) 0.0228(3) 0.0001(3) -0.0050(3)
O1 0.0453(13) 0.0574(14) 0.0289(10) 0.0163(9) 0.0042(8) -0.0135(11)
O2 0.0493(13) 0.0507(13) 0.0334(10) 0.0212(9) 0.0026(9) -0.0127(10)
O3 0.0533(15) 0.0796(18) 0.0375(11) 0.0361(12) -0.0026(10) -0.0171(13)
O4 0.0426(13) 0.0719(16) 0.0316(10) 0.0235(11) -0.0052(9) -0.0158(11)
O5 0.0498(14) 0.0544(14) 0.0441(12) 0.0233(11) 0.0027(10) -0.0164(11)
O6 0.0471(13) 0.0492(13) 0.0377(11) 0.0205(10) 0.0031(9) -0.0118(10)
N1 0.0369(13) 0.0428(13) 0.0293(11) 0.0182(10) 0.0015(9) -0.0055(10)
N2 0.0342(13) 0.0501(14) 0.0333(11) 0.0241(11) 0.0028(9) -0.0043(11)
C1 0.0432(17) 0.0511(17) 0.0297(13) 0.0194(12) 0.0028(11) -0.0087(14)
C2 0.0407(17) 0.0517(18) 0.0373(14) 0.0243(13) 0.0054(12) -0.0080(14)
C3 0.0369(16) 0.0423(16) 0.0388(14) 0.0184(12) 0.0059(11) -0.0034(12)
C4 0.0393(17) 0.0506(18) 0.0451(16) 0.0198(14) 0.0058(13) -0.0104(14)
C5 0.0371(17) 0.0502(18) 0.0449(16) 0.0203(14) 0.0028(13) -0.0064(14)
C6 0.0376(17) 0.0478(18) 0.0501(17) 0.0196(15) 0.0036(13) -0.0064(14)
C7 0.0394(17) 0.0488(18) 0.0478(17) 0.0180(15) 0.0005(13) -0.0076(14)
C8 0.0385(17) 0.055(2) 0.0506(18) 0.0220(16) 0.0033(14) -0.0079(15)
C9 0.0439(18) 0.0488(18) 0.0454(17) 0.0160(14) 0.0041(14) -0.0073(14)
C10 0.0430(19) 0.0515(19) 0.0474(17) 0.0184(15) 0.0051(14) -0.0087(15)
C11 0.047(2) 0.063(2) 0.0453(18) 0.0155(16) 0.0039(15) -0.0069(17)
C12 0.050(2) 0.077(3) 0.060(2) 0.017(2) -0.0038(18) -0.021(2)
C13 0.0378(16) 0.0465(17) 0.0314(13) 0.0152(12) 0.0019(11) -0.0053(13)
C14 0.0342(15) 0.0412(15) 0.0319(13) 0.0190(11) 0.0032(10) -0.0012(12)
C15 0.0339(15) 0.0459(16) 0.0325(13) 0.0215(12) 0.0036(10) 0.0000(12)
C16 0.0393(16) 0.0510(17) 0.0310(13) 0.0193(12) 0.0014(11) -0.0025(13)
C17 0.0487(19) 0.0550(19) 0.0306(13) 0.0223(13) 0.0069(12) 0.0051(15)
C18 0.064(2) 0.065(2) 0.0308(14) 0.0237(15) 0.0028(14) -0.0051(18)
C24 0.42(3) 0.161(13) 0.198(14) 0.021(11) 0.137(17) 0.039(16)
C25 0.226(13) 0.286(16) 0.087(6) -0.032(8) 0.004(7) 0.125(12)
C26 0.160(9) 0.204(11) 0.101(6) 0.039(7) 0.018(6) 0.059(8)
C27 0.0403(17) 0.0569(19) 0.0348(14) 0.0269(13) 0.0076(12) 0.0010(14)
C28 0.0417(17) 0.0548(19) 0.0351(14) 0.0265(14) 0.0039(12) -0.0054(14)
C29 0.0454(18) 0.0575(19) 0.0285(13) 0.0174(13) 0.0003(12) -0.0120(15)
C30 0.049(2) 0.062(2) 0.0310(14) 0.0188(14) 0.0006(12) -0.0135(16)
C31 0.0407(17) 0.0544(18) 0.0286(12) 0.0176(12) 0.0016(11) -0.0094(14)
C32 0.0378(16) 0.0527(18) 0.0303(13) 0.0191(12) 0.0023(11) -0.0066(13)
C33 0.0413(17) 0.0570(19) 0.0331(14) 0.0195(13) -0.0008(12) -0.0108(14)
C34 0.0434(18) 0.061(2) 0.0399(15) 0.0267(15) -0.0006(13) -0.0144(15)
C35 0.0442(18) 0.059(2) 0.0351(14) 0.0261(14) 0.0021(12) -0.0071(15)
C36 0.0399(17) 0.0565(19) 0.0319(13) 0.0209(13) -0.0017(11) -0.0086(14)
C37 0.0365(16) 0.0543(18) 0.0305(13) 0.0187(13) 0.0021(11) -0.0082(13)
C38 0.0411(18) 0.064(2) 0.0396(16) 0.0186(15) -0.0039(13) -0.0150(16)
C39 0.060(2) 0.067(2) 0.0345(15) 0.0212(15) -0.0008(14) -0.0258(18)
C40 0.0459(19) 0.0565(19) 0.0360(14) 0.0210(14) 0.0049(13) -0.0135(15)
C41 0.056(2) 0.0513(19) 0.0393(15) 0.0189(14) 0.0006(14) -0.0141(16)
C42 0.0439(18) 0.0454(17) 0.0417(15) 0.0216(13) 0.0053(13) -0.0032(13)
C43 0.0435(17) 0.0432(16) 0.0392(15) 0.0198(13) 0.0029(12) -0.0021(13)
C44 0.0455(18) 0.0516(18) 0.0409(15) 0.0256(14) 0.0034(13) -0.0059(14)
C45 0.0502(19) 0.0495(18) 0.0389(15) 0.0200(14) 0.0006(13) -0.0068(15)
C46 0.0353(16) 0.0489(17) 0.0437(15) 0.0233(14) 0.0056(12) -0.0043(13)
C47 0.0386(16) 0.0458(16) 0.0387(14) 0.0212(13) 0.0042(12) -0.0018(13)
C48 0.0399(17) 0.0428(16) 0.0419(15) 0.0193(13) 0.0063(12) -0.0021(13)
C49 0.051(2) 0.0525(19) 0.0396(15) 0.0214(14) -0.0010(14) -0.0150(15)

loop_
_atom_type_symbol
_atom_type_description
_atom_type_scat_dispersion_real
_atom_type_scat_dispersion_imag
_atom_type_scat_source
C C 0.0033 0.0016 'International Tables Vol C Tables 4.2.6.8 and 6.1.1.4'
H H 0.0000 0.0000 'International Tables Vol C Tables 4.2.6.8 and 6.1.1.4'
Cl Cl 0.1580 0.1720 'International Tables Vol C Tables 4.2.6.8 and 6.1.1.4'
N N 0.0061 0.0033 'International Tables Vol C Tables 4.2.6.8 and 6.1.1.4'
O O 0.0120 0.0070 'International Tables Vol C Tables 4.2.6.8 and 6.1.1.4'
Zn Zn 0.2690 1.5350 'International Tables Vol C Tables 4.2.6.8 and 6.1.1.4'

loop_
_geom_angle_atom_site_label_1
_geom_angle_atom_site_label_2
_geom_angle_atom_site_label_3
_geom_angle
O1 Zn O2 90.00(9)
O1 Zn N2 150.18(11)
O2 Zn N2 91.83(9)
O1 Zn N1 86.69(9)
O2 Zn N1 148.82(10)
N2 Zn N1 76.56(9)
O1 Zn Cl 103.39(8)
O2 Zn Cl 108.52(8)
N2 Zn Cl 104.20(8)
N1 Zn Cl 102.39(8)
C29 O1 Zn 122.1(2)
C40 O2 Zn 123.2(2)
C36 O4 C38 117.9(2)
C47 O6 C49 115.1(3)
C14 N1 C1 118.9(3)
C14 N1 Zn 115.45(19)
C1 N1 Zn 124.77(19)
C28 N2 C15 119.0(2)
C28 N2 Zn 124.5(2)
C15 N2 Zn 116.39(18)
N1 C1 C2 122.4(3)
C1 C2 C3 119.6(3)
C2 C3 C13 117.4(3)
C2 C3 C4 119.4(3)
C13 C3 C4 123.2(3)
C5 C4 C3 116.0(3)
C4 C5 C6 111.5(3)
C7 C6 C5 113.7(3)
C6 C7 C8 113.0(3)
C9 C8 C7 114.1(3)
C10 C9 C8 112.7(3)
C9 C10 C11 114.0(3)
C12 C11 C10 112.1(3)
C14 C13 C3 120.0(3)
N1 C14 C13 121.6(3)
N1 C14 C15 114.9(3)
C13 C14 C15 123.4(2)
N2 C15 C16 121.6(3)
N2 C15 C14 115.3(2)
C16 C15 C14 123.1(3)
C15 C16 C17 120.0(3)
C27 C17 C16 117.1(3)
C27 C17 C18 121.7(3)
C16 C17 C18 121.2(3)
C19B C18 C19A 47.9(7)
C19B C18 C17 114.5(7)
C19A C18 C17 115.2(4)
C18 C19A C20A 116.2(5)
C19A C20A C21A 111.8(7)
C22A C21A C20A 110.8(14)
C23A C22A C21A 133(2)
C24 C23A C22A 111(2)
C18 C19B C20B 111.5(11)
C19B C20B C21B 127.3(10)
C20B C21B C22B 120.8(13)
C23B C22B C21B 111.1(13)
C24 C23B C22B 113.2(15)
C23B C24 C23A 90.1(14)
C23B C24 C25 122.9(16)
C23A C24 C25 137(2)
C26 C25 C24 113.0(10)
C28 C27 C17 120.0(3)
N2 C28 C27 122.4(3)
O1 C29 C39 124.8(3)
O1 C29 C30 117.6(3)
C39 C29 C30 117.5(3)
C31 C30 C29 122.5(3)
C30 C31 C32 127.5(3)
C33 C32 C37 118.5(3)
C33 C32 C31 120.0(3)
C37 C32 C31 121.5(3)
C32 C33 C34 121.5(3)
C35 C34 C33 119.6(3)
O3 C35 C34 118.6(3)
O3 C35 C36 122.3(3)
C34 C35 C36 119.1(3)
O4 C36 C37 125.2(3)
O4 C36 C35 113.7(3)
C37 C36 C35 121.0(3)
C36 C37 C32 120.2(3)
C29 C39 C40 127.0(3)
O2 C40 C39 124.3(3)
O2 C40 C41 119.8(3)
C39 C40 C41 115.9(3)
C42 C41 C40 124.6(3)
C41 C42 C43 125.4(3)
C44 C43 C48 118.4(3)
C44 C43 C42 123.5(3)
C48 C43 C42 118.1(3)
C45 C44 C43 121.2(3)
C44 C45 C46 120.2(3)
O5 C46 C45 118.8(3)
O5 C46 C47 122.0(3)
C45 C46 C47 119.2(3)
O6 C47 C48 124.8(3)
O6 C47 C46 114.9(3)
C48 C47 C46 120.3(3)
C47 C48 C43 120.6(3)

loop_
_geom_bond_atom_site_label_1
_geom_bond_atom_site_label_2
_geom_bond_distance
Zn O1 2.016(2)
Zn O2 2.031(2)
Zn N2 2.107(2)
Zn N1 2.133(3)
Zn Cl 2.2927(9)
O1 C29 1.285(4)
O2 C40 1.280(4)
O3 C35 1.353(4)
O4 C36 1.371(4)
O4 C38 1.418(4)
O5 C46 1.358(4)
O6 C47 1.378(4)
O6 C49 1.432(4)
N1 C14 1.341(3)
N1 C1 1.345(4)
N2 C28 1.337(4)
N2 C15 1.343(4)
C1 C2 1.386(4)
C2 C3 1.394(4)
C3 C13 1.396(4)
C3 C4 1.509(5)
C4 C5 1.507(5)
C5 C6 1.525(5)
C6 C7 1.523(5)
C7 C8 1.525(5)
C8 C9 1.524(5)
C9 C10 1.521(5)
C10 C11 1.527(5)
C11 C12 1.522(6)
C13 C14 1.393(4)
C14 C15 1.487(4)
C15 C16 1.391(4)
C16 C17 1.395(4)
C17 C27 1.393(5)
C17 C18 1.509(4)
C18 C19B 1.390(16)
C18 C19A 1.479(7)
C19A C20A 1.532(9)
C20A C21A 1.597(17)
C21A C22A 1.586(17)
C22A C23A 1.541(17)
C23A C24 1.48(3)
C19B C20B 1.600(18)
C20B C21B 1.619(18)
C21B C22B 1.70(2)
C22B C23B 1.47(2)
C23B C24 1.28(2)
C24 C25 1.581(13)
C25 C26 1.528(11)
C27 C28 1.378(4)
C29 C39 1.381(5)
C29 C30 1.478(4)
C30 C31 1.335(5)
C31 C32 1.462(4)
C32 C33 1.380(5)
C32 C37 1.404(4)
C33 C34 1.392(4)
C34 C35 1.388(4)
C35 C36 1.393(5)
C36 C37 1.376(4)
C39 C40 1.410(4)
C40 C41 1.468(5)
C41 C42 1.341(5)
C42 C43 1.454(5)
C43 C44 1.399(4)
C43 C48 1.405(4)
C44 C45 1.381(5)
C45 C46 1.394(4)
C46 C47 1.405(4)
C47 C48 1.381(5)

loop_
_geom_torsion_atom_site_label_1
_geom_torsion_atom_site_label_2
_geom_torsion_atom_site_label_3
_geom_torsion_atom_site_label_4
_geom_torsion
O2 Zn O1 C29 30.4(3)
N2 Zn O1 C29 124.1(3)
N1 Zn O1 C29 179.4(3)
Cl Zn O1 C29 -78.7(3)
O1 Zn O2 C40 -26.0(3)
N2 Zn O2 C40 -176.2(3)
N1 Zn O2 C40 -109.6(3)
Cl Zn O2 C40 78.1(3)
O1 Zn N1 C14 -166.0(2)
O2 Zn N1 C14 -81.5(3)
N2 Zn N1 C14 -10.8(2)
Cl Zn N1 C14 91.0(2)
O1 Zn N1 C1 25.1(3)
O2 Zn N1 C1 109.6(3)
N2 Zn N1 C1 -179.8(3)
Cl Zn N1 C1 -77.9(3)
O1 Zn N2 C28 -118.6(3)
O2 Zn N2 C28 -25.4(3)
N1 Zn N2 C28 -176.2(3)
Cl Zn N2 C28 84.2(3)
O1 Zn N2 C15 65.8(3)
O2 Zn N2 C15 159.0(2)
N1 Zn N2 C15 8.2(2)
Cl Zn N2 C15 -91.4(2)
C14 N1 C1 C2 -0.7(5)
Zn N1 C1 C2 167.8(3)
N1 C1 C2 C3 -1.4(5)
C1 C2 C3 C13 2.4(5)
C1 C2 C3 C4 -177.2(3)
C2 C3 C4 C5 169.6(3)
C13 C3 C4 C5 -10.1(5)
C3 C4 C5 C6 -173.9(3)
C4 C5 C6 C7 -180.0(3)
C5 C6 C7 C8 174.6(3)
C6 C7 C8 C9 -171.0(3)
C7 C8 C9 C10 173.5(3)
C8 C9 C10 C11 -167.5(3)
C9 C10 C11 C12 172.3(4)
C2 C3 C13 C14 -1.6(5)
C4 C3 C13 C14 178.1(3)
C1 N1 C14 C13 1.6(5)
Zn N1 C14 C13 -168.0(2)
C1 N1 C14 C15 -178.7(3)
Zn N1 C14 C15 11.7(3)
C3 C13 C14 N1 -0.5(5)
C3 C13 C14 C15 179.9(3)
C28 N2 C15 C16 -0.3(5)
Zn N2 C15 C16 175.6(2)
C28 N2 C15 C14 179.3(3)
Zn N2 C15 C14 -4.8(4)
N1 C14 C15 N2 -4.6(4)
C13 C14 C15 N2 175.0(3)
N1 C14 C15 C16 174.9(3)
C13 C14 C15 C16 -5.4(5)
N2 C15 C16 C17 0.1(5)
C14 C15 C16 C17 -179.5(3)
C15 C16 C17 C27 -0.3(5)
C15 C16 C17 C18 -179.1(3)
C27 C17 C18 C19B -145.9(8)
C16 C17 C18 C19B 32.9(9)
C27 C17 C18 C19A -92.8(5)
C16 C17 C18 C19A 86.0(5)
C19B C18 C19A C20A -74.3(10)
C17 C18 C19A C20A -175.5(5)
C18 C19A C20A C21A -173.5(8)
C19A C20A C21A C22A 75.9(15)
C20A C21A C22A C23A -177(2)
C21A C22A C23A C24 -21(4)
C19A C18 C19B C20B 57.9(10)
C17 C18 C19B C20B 160.4(8)
C18 C19B C20B C21B -128.7(14)
C19B C20B C21B C22B 94.7(17)
C20B C21B C22B C23B -179.7(12)
C21B C22B C23B C24 -162.0(15)
C22B C23B C24 C23A -20(2)
C22B C23B C24 C25 -170.6(14)
C22A C23A C24 C23B 24(3)
C22A C23A C24 C25 166.9(19)
C23B C24 C25 C26 -72(2)
C23A C24 C25 C26 154(2)
C16 C17 C27 C28 0.7(5)
C18 C17 C27 C28 179.5(3)
C15 N2 C28 C27 0.7(5)
Zn N2 C28 C27 -174.8(3)
C17 C27 C28 N2 -1.0(5)
Zn O1 C29 C39 -24.7(5)
Zn O1 C29 C30 157.4(3)
O1 C29 C30 C31 4.1(6)
C39 C29 C30 C31 -174.1(4)
C29 C30 C31 C32 -176.0(4)
C30 C31 C32 C33 -175.3(4)
C30 C31 C32 C37 5.9(6)
C37 C32 C33 C34 0.3(6)
C31 C32 C33 C34 -178.5(3)
C32 C33 C34 C35 -0.9(6)
C33 C34 C35 O3 -178.3(3)
C33 C34 C35 C36 0.9(6)
C38 O4 C36 C37 5.9(5)
C38 O4 C36 C35 -173.4(3)
O3 C35 C36 O4 -1.7(5)
C34 C35 C36 O4 179.0(3)
O3 C35 C36 C37 178.9(3)
C34 C35 C36 C37 -0.3(6)
O4 C36 C37 C32 -179.5(3)
C35 C36 C37 C32 -0.3(6)
C33 C32 C37 C36 0.3(5)
C31 C32 C37 C36 179.1(3)
O1 C29 C39 C40 3.0(7)
C30 C29 C39 C40 -179.0(4)
Zn O2 C40 C39 15.1(5)
Zn O2 C40 C41 -165.3(3)
C29 C39 C40 O2 2.4(7)
C29 C39 C40 C41 -177.3(4)
O2 C40 C41 C42 9.3(6)
C39 C40 C41 C42 -171.0(4)
C40 C41 C42 C43 175.8(4)
C41 C42 C43 C44 -5.2(6)
C41 C42 C43 C48 174.7(4)
C48 C43 C44 C45 -0.6(5)
C42 C43 C44 C45 179.3(3)
C43 C44 C45 C46 -0.7(6)
C44 C45 C46 O5 -177.5(3)
C44 C45 C46 C47 1.2(5)
C49 O6 C47 C48 -1.9(5)
C49 O6 C47 C46 177.3(3)
O5 C46 C47 O6 -0.9(5)
C45 C46 C47 O6 -179.5(3)
O5 C46 C47 C48 178.3(3)
C45 C46 C47 C48 -0.3(5)
O6 C47 C48 C43 178.0(3)
C46 C47 C48 C43 -1.0(5)
C44 C43 C48 C47 1.5(5)
C42 C43 C48 C47 -178.4(3)
